data_7001883
loop_
_publ_author_name
'Constable, Edwin C.'
'Redondo, Ana Hernandez'
'Housecroft, Catherine E.'
'Neuburger, Markus'
'Schaffner, Silvia'

_publ_section_title
;
 Copper(i) complexes of 6,6&#x2032;-disubstituted
 2,2&#x2032;-bipyridine dicarboxylic acids: new complexes for
 incorporation into copper-based dye sensitized solar cells (DSCs)
;
_journal_issue 33
_journal_name_full 'Dalton Transactions'
_journal_page_first 6634
_journal_page_last 6644
_journal_paper_doi 10.1039/b901346f
_journal_year 2009
_chemical_formula_moiety 'C30 H20 N2 O2'
_chemical_formula_sum 'C30 H20 N2 O2'
_chemical_formula_weight 440.50
_space_group_IT_number 148
_symmetry_cell_setting trigonal
_symmetry_space_group_name_Hall '-R 3'
_symmetry_space_group_name_H-M 'R -3 :H'
_atom_sites_solution_hydrogens geom
_atom_sites_solution_primary direct
_audit_creation_date 07-02-21
_audit_creation_method CRYSTALS_ver_12.84
_cell_angle_alpha 90
_cell_angle_beta 90
_cell_angle_gamma 120
_cell_formula_units_Z 9
_cell_length_a 33.495(2)
_cell_length_b 33.495(2)
_cell_length_c 5.1499(3)
_cell_measurement_reflns_used 8865
_cell_measurement_temperature 173
_cell_measurement_theta_max 26
_cell_measurement_theta_min 1
_cell_volume 5003.7(5)
_computing_cell_refinement 'DENZO/SCALEPACK (Otwinowski & Minor, 1997)'
_computing_data_collection 'COLLECT (Nonius, 1997-2001).'
_computing_data_reduction 'DENZO/SCALEPACK (Otwinowski & Minor, 1997)'
_computing_molecular_graphics 'CAMERON (Watkin et al., 1996)'
_computing_publication_material 'CRYSTALS (Betteridge et al., 2003)'
_computing_structure_refinement 'CRYSTALS (Betteridge et al., 2003)'
_computing_structure_solution 'SIR92 (Altomare et al., 1994)'
_diffrn_ambient_temperature 173
_diffrn_measured_fraction_theta_full 0.949
_diffrn_measured_fraction_theta_max 0.945
_diffrn_measurement_device_type 'Nonius KappaCCD'
_diffrn_measurement_method '\f & \w scans'
_diffrn_radiation_monochromator graphite
_diffrn_radiation_type 'Mo K\a'
_diffrn_radiation_wavelength 0.71073
_diffrn_reflns_av_R_equivalents 0.050
_diffrn_reflns_limit_h_max 41
_diffrn_reflns_limit_h_min -37
_diffrn_reflns_limit_k_max 41
_diffrn_reflns_limit_k_min -40
_diffrn_reflns_limit_l_max 5
_diffrn_reflns_limit_l_min -6
_diffrn_reflns_number 21185
_diffrn_reflns_theta_full 25.017
_diffrn_reflns_theta_max 26.060
_diffrn_reflns_theta_min 2.432
_diffrn_standards_number 0
_exptl_absorpt_coefficient_mu 0.083
_exptl_absorpt_correction_T_max 0.99
_exptl_absorpt_correction_T_min 0.99
_exptl_absorpt_correction_type multi-scan
_exptl_absorpt_process_details 'DENZO/SCALEPACK (Otwinowski & Minor, 1997)'
_exptl_crystal_colour colorless
_exptl_crystal_density_diffrn 1.316
_exptl_crystal_description plate
_exptl_crystal_F_000 2070
_exptl_crystal_size_max 0.40
_exptl_crystal_size_mid 0.08
_exptl_crystal_size_min 0.07
_refine_diff_density_max 0.33
_refine_diff_density_min -0.30
_refine_ls_extinction_coef 150(10)
_refine_ls_extinction_method 'Larson (1970), Equation 22'
_refine_ls_goodness_of_fit_ref 1.0180
_refine_ls_hydrogen_treatment constr
_refine_ls_matrix_type full
_refine_ls_number_parameters 155
_refine_ls_number_reflns 2064
_refine_ls_number_restraints 0
_refine_ls_R_factor_all 0.0773
_refine_ls_R_factor_gt 0.0375
_refine_ls_shift/su_max 0.000362
_refine_ls_structure_factor_coef Fsqd
_refine_ls_weighting_details
;
Method, part 1, Chebychev polynomial, (Watkin, 1994, Prince, 1982)
[weight] = 1.0/[A~0~*T~0~(x)+A~1~*T~1~(x) ... +A~n-1~]*T~n-1~(x)]
where A~i~ are the Chebychev coefficients listed below and x= Fcalc/Fmax
Method = Robust Weighting (Prince, 1982)
W = [weight] * [1-(deltaF/6*sigmaF)^2^]^2^
A~i~ are:
5.43 6.23 1.57
;
_refine_ls_weighting_scheme calc
_refine_ls_wR_factor_all 0.0800
_refine_ls_wR_factor_gt 0.0554
_refine_ls_wR_factor_ref 0.0800
_reflns_limit_h_max 19
_reflns_limit_h_min -40
_reflns_limit_k_max 41
_reflns_limit_k_min 0
_reflns_limit_l_max 6
_reflns_limit_l_min 0
_reflns_number_gt 1195
_reflns_number_total 2084
_reflns_threshold_expression I>2.0\s(I)
_oxford_diffrn_Wilson_B_factor 0.00
_oxford_diffrn_Wilson_scale 0.00
_oxford_refine_ls_scale 0.18349(15)
_oxford_structure_analysis_title '2211152 ah156_173k'
_cod_data_source_file b901346f.txt
_cod_data_source_block ah156
_cod_depositor_comments
;
The following automatic conversions were performed:
'_symmetry_cell_setting' value 'Trigonal' changed to 'trigonal' according
to '/home/saulius/struct/CIF-dictionaries/cif_core.dic' dictionary named
'cif_core.dic' version 2.4.1 from 2010-06-29.

Automatic conversion script
Id: cif_fix_enum 1527 2010-12-29 10:47:43Z saulius 
;
_cod_original_sg_symbol_H-M 'R -3 '
_cod_database_code 7001883

loop_
_symmetry_equiv_pos_as_xyz
x,y,z
-x,-y,-z
x+1/3,y+2/3,z+2/3
-x+1/3,-y+2/3,-z+2/3
x+2/3,y+1/3,z+1/3
-x+2/3,-y+1/3,-z+1/3
-y,x-y,z
y,-x+y,-z
-y+1/3,x-y+2/3,z+2/3
y+1/3,-x+y+2/3,-z+2/3
-y+2/3,x-y+1/3,z+1/3
y+2/3,-x+y+1/3,-z+1/3
-x+y,-x,z
x-y,x,-z
-x+y+1/3,-x+2/3,z+2/3
x-y+1/3,x+2/3,-z+2/3
-x+y+2/3,-x+1/3,z+1/3
x-y+2/3,x+1/3,-z+1/3

loop_
_atom_site_label
_atom_site_type_symbol
_atom_site_fract_x
_atom_site_fract_y
_atom_site_fract_z
_atom_site_U_iso_or_equiv
_atom_site_occupancy
_atom_site_adp_type
_atom_site_refinement_flags_posn
_atom_site_refinement_flags_adp
_atom_site_refinement_flags_occupancy
_atom_site_disorder_assembly
_atom_site_disorder_group
_atom_site_attached_hydrogens
O1 O 0.33364(5) 0.44099(6) 0.0194(3) 0.0548 1.0000 Uani . . . . . .
N1 N 0.46916(6) 0.52756(6) 0.6189(4) 0.0420 1.0000 Uani . . . . . .
C1 C 0.45093(8) 0.58300(8) 0.9478(4) 0.0476 1.0000 Uani . . . . . .
C2 C 0.44391(9) 0.61364(8) 1.0948(5) 0.0534 1.0000 Uani . . . . . .
C3 C 0.40793(9) 0.62082(9) 1.0374(5) 0.0570 1.0000 Uani . . . . . .
C4 C 0.37901(9) 0.59826(9) 0.8335(5) 0.0578 1.0000 Uani . . . . . .
C5 C 0.38531(8) 0.56726(8) 0.6874(5) 0.0513 1.0000 Uani . . . . . .
C6 C 0.42125(7) 0.55916(7) 0.7417(4) 0.0421 1.0000 Uani . . . . . .
C7 C 0.42896(7) 0.52666(7) 0.5807(4) 0.0412 1.0000 Uani . . . . . .
C8 C 0.39667(8) 0.49757(7) 0.3982(4) 0.0432 1.0000 Uani . . . . . .
C9 C 0.40620(7) 0.46938(7) 0.2436(4) 0.0411 1.0000 Uani . . . . . .
C10 C 0.44788(7) 0.47047(7) 0.2828(4) 0.0406 1.0000 Uani . . . . . .
C11 C 0.47783(7) 0.49919(7) 0.4728(4) 0.0409 1.0000 Uani . . . . . .
C12 C 0.37362(7) 0.43932(7) 0.0466(5) 0.0425 1.0000 Uani . . . . . .
C13 C 0.37381(8) 0.40889(8) -0.1255(5) 0.0485 1.0000 Uani . . . . . .
C14 C 0.33160(9) 0.39055(8) -0.2682(5) 0.0534 1.0000 Uani . . . . . .
C15 C 0.30877(8) 0.41085(9) -0.1751(5) 0.0563 1.0000 Uani . . . . . .
H11 H 0.4752 0.5777 0.9872 0.0543 1.0000 Uiso R . . . . .
H21 H 0.4637 0.6294 1.2375 0.0590 1.0000 Uiso R . . . . .
H31 H 0.4031 0.6414 1.1384 0.0658 1.0000 Uiso R . . . . .
H41 H 0.3548 0.6041 0.7902 0.0698 1.0000 Uiso R . . . . .
H51 H 0.3645 0.5514 0.5477 0.0615 1.0000 Uiso R . . . . .
H81 H 0.3685 0.4970 0.3789 0.0500 1.0000 Uiso R . . . . .
H101 H 0.4555 0.4522 0.1782 0.0490 1.0000 Uiso R . . . . .
H131 H 0.3969 0.4019 -0.1501 0.0588 1.0000 Uiso R . . . . .
H141 H 0.3220 0.3686 -0.4003 0.0595 1.0000 Uiso R . . . . .
H151 H 0.2804 0.4076 -0.2239 0.0634 1.0000 Uiso R . . . . .

loop_
_atom_site_aniso_label
_atom_site_aniso_U_11
_atom_site_aniso_U_22
_atom_site_aniso_U_33
_atom_site_aniso_U_23
_atom_site_aniso_U_13
_atom_site_aniso_U_12
O1 0.0446(9) 0.0560(10) 0.0658(11) -0.0139(8) -0.0149(8) 0.0266(8)
N1 0.0393(10) 0.0380(10) 0.0473(11) 0.0016(8) -0.0035(8) 0.0183(8)
C1 0.0456(13) 0.0416(12) 0.0489(14) 0.0017(10) 0.0015(11) 0.0168(11)
C2 0.0510(14) 0.0461(14) 0.0497(15) -0.0058(11) 0.0026(11) 0.0143(12)
C3 0.0524(15) 0.0484(14) 0.0624(17) -0.0073(12) 0.0106(13) 0.0192(12)
C4 0.0488(14) 0.0565(15) 0.0679(18) -0.0054(13) 0.0045(13) 0.0262(12)
C5 0.0458(13) 0.0521(14) 0.0557(16) -0.0053(11) -0.0009(11) 0.0242(12)
C6 0.0391(12) 0.0375(12) 0.0447(13) 0.0039(10) 0.0018(10) 0.0154(10)
C7 0.0405(12) 0.0364(11) 0.0451(14) 0.0033(9) -0.0015(10) 0.0181(10)
C8 0.0371(12) 0.0399(12) 0.0511(14) 0.0030(10) -0.0040(10) 0.0180(10)
C9 0.0401(12) 0.0358(11) 0.0440(13) 0.0029(9) -0.0045(10) 0.0164(10)
C10 0.0410(12) 0.0356(11) 0.0453(13) 0.0003(9) -0.0058(10) 0.0193(10)
C11 0.0396(12) 0.0367(11) 0.0449(13) 0.0039(9) -0.0034(10) 0.0180(10)
C12 0.0371(12) 0.0389(12) 0.0488(14) 0.0027(10) -0.0049(10) 0.0170(10)
C13 0.0470(13) 0.0479(13) 0.0524(15) 0.0034(11) 0.0002(11) 0.0252(11)
C14 0.0545(15) 0.0465(14) 0.0477(15) -0.0056(11) -0.0100(11) 0.0167(12)
C15 0.0440(14) 0.0555(15) 0.0620(17) -0.0098(12) -0.0183(12) 0.0194(12)

loop_
_atom_type_symbol
_atom_type_scat_dispersion_real
_atom_type_scat_dispersion_imag
_atom_type_scat_Cromer_Mann_a1
_atom_type_scat_Cromer_Mann_b1
_atom_type_scat_Cromer_Mann_a2
_atom_type_scat_Cromer_Mann_b2
_atom_type_scat_Cromer_Mann_a3
_atom_type_scat_Cromer_Mann_b3
_atom_type_scat_Cromer_Mann_a4
_atom_type_scat_Cromer_Mann_b4
_atom_type_scat_Cromer_Mann_c
_atom_type_scat_source
C 0.0033 0.0016 2.3100 20.8439 1.0200 10.2075 1.5886 0.5687 0.8650 51.6512 0.2156 'International Tables Vol C 4.2.6.8 and 6.1.1.4'
H 0.0000 0.0000 0.4930 10.5109 0.3229 26.1257 0.1402 3.1424 0.0408 57.7998 0.0030 'International Tables Vol C 4.2.6.8 and 6.1.1.4'
N 0.0061 0.0033 12.2126 0.0057 3.1322 9.8933 2.0125 28.9975 1.1663 0.5826 -11.5290 'International Tables Vol C 4.2.6.8 and 6.1.1.4'
O 0.0106 0.0060 3.0485 13.2771 2.2868 5.7011 1.5463 0.3239 0.8670 32.9089 0.2508 'International Tables Vol C 4.2.6.8 and 6.1.1.4'

loop_
_geom_angle_atom_site_label_1
_geom_angle_site_symmetry_1
_geom_angle_atom_site_label_2
_geom_angle_site_symmetry_2
_geom_angle_atom_site_label_3
_geom_angle_site_symmetry_3
_geom_angle
_geom_angle_publ_flag
C12 . O1 . C15 . 106.87(18) yes
C7 . N1 . C11 . 117.82(18) yes
C2 . C1 . C6 . 120.1(2) yes
C2 . C1 . H11 . 120.5 no
C6 . C1 . H11 . 119.4 no
C1 . C2 . C3 . 120.0(2) yes
C1 . C2 . H21 . 120.2 no
C3 . C2 . H21 . 119.7 no
C2 . C3 . C4 . 120.5(2) yes
C2 . C3 . H31 . 119.8 no
C4 . C3 . H31 . 119.7 no
C3 . C4 . C5 . 120.0(3) yes
C3 . C4 . H41 . 120.4 no
C5 . C4 . H41 . 119.6 no
C4 . C5 . C6 . 120.7(2) yes
C4 . C5 . H51 . 118.9 no
C6 . C5 . H51 . 120.4 no
C1 . C6 . C5 . 118.6(2) yes
C1 . C6 . C7 . 120.4(2) yes
C5 . C6 . C7 . 121.0(2) yes
C6 . C7 . N1 . 116.05(19) yes
C6 . C7 . C8 . 121.9(2) yes
N1 . C7 . C8 . 122.1(2) yes
C7 . C8 . C9 . 120.0(2) yes
C7 . C8 . H81 . 120.4 no
C9 . C8 . H81 . 119.7 no
C8 . C9 . C10 . 117.8(2) yes
C8 . C9 . C12 . 121.3(2) yes
C10 . C9 . C12 . 120.8(2) yes
C9 . C10 . C11 . 119.2(2) yes
C9 . C10 . H101 . 119.7 no
C11 . C10 . H101 . 121.1 no
C11 2_666 C11 . C10 . 121.4(2) yes
C11 2_666 C11 . N1 . 115.6(2) yes
C10 . C11 . N1 . 123.01(19) yes
C9 . C12 . O1 . 116.71(19) yes
C9 . C12 . C13 . 133.7(2) yes
O1 . C12 . C13 . 109.6(2) yes
C12 . C13 . C14 . 106.5(2) yes
C12 . C13 . H131 . 126.9 no
C14 . C13 . H131 . 126.5 no
C13 . C14 . C15 . 106.9(2) yes
C13 . C14 . H141 . 126.2 no
C15 . C14 . H141 . 127.0 no
O1 . C15 . C14 . 110.1(2) yes
O1 . C15 . H151 . 119.3 no
C14 . C15 . H151 . 130.5 no

loop_
_geom_bond_atom_site_label_1
_geom_bond_site_symmetry_1
_geom_bond_atom_site_label_2
_geom_bond_site_symmetry_2
_geom_bond_distance
_geom_bond_publ_flag
O1 . C12 . 1.375(2) yes
O1 . C15 . 1.370(3) yes
N1 . C7 . 1.346(3) yes
N1 . C11 . 1.352(3) yes
C1 . C2 . 1.387(3) yes
C1 . C6 . 1.399(3) yes
C1 . H11 . 0.939 no
C2 . C3 . 1.374(4) yes
C2 . H21 . 0.953 no
C3 . C4 . 1.371(3) yes
C3 . H31 . 0.940 no
C4 . C5 . 1.381(3) yes
C4 . H41 . 0.951 no
C5 . C6 . 1.389(3) yes
C5 . H51 . 0.957 no
C6 . C7 . 1.490(3) yes
C7 . C8 . 1.396(3) yes
C8 . C9 . 1.389(3) yes
C8 . H81 . 0.939 no
C9 . C10 . 1.393(3) yes
C9 . C12 . 1.461(3) yes
C10 . C11 . 1.387(3) yes
C10 . H101 . 0.942 no
C11 . C11 2_666 1.486(4) yes
C12 . C13 . 1.353(3) yes
C13 . C14 . 1.431(3) yes
C13 . H131 . 0.921 no
C14 . C15 . 1.340(4) yes
C14 . H141 . 0.933 no
C15 . H151 . 0.936 no
